data_7205207
loop_
_publ_author_name
'Knope, Karah E.'
'Cahill, Christopher L.'

_publ_section_title
;
 Uranyl triazolate formation via an in situ Huisgen 1,3-dipolar
 cycloaddition reaction
;
_journal_issue 1
_journal_name_full CrystEngComm
_journal_page_first 153
_journal_paper_doi 10.1039/c0ce00231c
_journal_volume 13
_journal_year 2011
_chemical_formula_moiety 'C20 H16 N6 O18 U3'
_chemical_formula_sum 'C20 H16 N6 O18 U3'
_chemical_formula_weight 1342.48
_chemical_name_systematic
;
?
;
_space_group_IT_number 14
_symmetry_cell_setting monoclinic
_symmetry_space_group_name_Hall '-P 2yn'
_symmetry_space_group_name_H-M 'P 1 21/n 1'
_atom_sites_solution_hydrogens geom
_atom_sites_solution_primary direct
_atom_sites_solution_secondary difmap
_audit_creation_method SHELXL-97
_cell_angle_alpha 90.00
_cell_angle_beta 98.450(2)
_cell_angle_gamma 90.00
_cell_formula_units_Z 2
_cell_length_a 12.9037(11)
_cell_length_b 6.1373(5)
_cell_length_c 18.3478(16)
_cell_measurement_reflns_used 9847
_cell_measurement_temperature 100(2)
_cell_measurement_theta_max 30.33
_cell_measurement_theta_min 1.81
_cell_volume 1437.3(2)
_computing_cell_refinement 'APEX2 v2008.3-0 Software Suite (Bruker AXS)'
_computing_data_collection 'SMART v5.05 (Bruker AXS)'
_computing_data_reduction 'APEX2 v2008.3-0 Software Suite (Bruker AXS)'
_computing_molecular_graphics 'SHELX-97 (Sheldrick, 2008)'
_computing_publication_material 'WINGX (Farrugia, 1998)'
_computing_structure_refinement 'SHELXL-97 (Sheldrick, 2008)'
_computing_structure_solution 'SHELXS-97 (Sheldrick, 2008 )'
_diffrn_ambient_temperature 100(2)
_diffrn_measured_fraction_theta_full 1.000
_diffrn_measured_fraction_theta_max 0.945
_diffrn_measurement_device_type 'Bruker ApexII CCD'
_diffrn_measurement_method 'omega and phi scans'
_diffrn_radiation_monochromator graphite
_diffrn_radiation_source 'fine-focus sealed tube'
_diffrn_radiation_type MoK\a
_diffrn_radiation_wavelength 0.71073
_diffrn_reflns_av_R_equivalents 0.0456
_diffrn_reflns_av_sigmaI/netI 0.0311
_diffrn_reflns_limit_h_max 18
_diffrn_reflns_limit_h_min -17
_diffrn_reflns_limit_k_max 7
_diffrn_reflns_limit_k_min -8
_diffrn_reflns_limit_l_max 25
_diffrn_reflns_limit_l_min -25
_diffrn_reflns_number 26513
_diffrn_reflns_theta_full 25.00
_diffrn_reflns_theta_max 30.33
_diffrn_reflns_theta_min 1.81
_exptl_absorpt_coefficient_mu 16.955
_exptl_absorpt_correction_T_max 0.508
_exptl_absorpt_correction_T_min 0.448
_exptl_absorpt_correction_type empirical
_exptl_absorpt_process_details SADABS
_exptl_crystal_colour yellow
_exptl_crystal_density_diffrn 3.102
_exptl_crystal_density_method 'not measured'
_exptl_crystal_description plate
_exptl_crystal_F_000 1196
_exptl_crystal_size_max 0.10
_exptl_crystal_size_mid 0.04
_exptl_crystal_size_min 0.04
_refine_diff_density_max 1.245
_refine_diff_density_min -1.196
_refine_diff_density_rms 0.200
_refine_ls_extinction_method none
_refine_ls_goodness_of_fit_ref 1.029
_refine_ls_hydrogen_treatment mixed
_refine_ls_matrix_type full
_refine_ls_number_parameters 226
_refine_ls_number_reflns 4090
_refine_ls_number_restraints 3
_refine_ls_restrained_S_all 1.029
_refine_ls_R_factor_all 0.0280
_refine_ls_R_factor_gt 0.0215
_refine_ls_shift/su_max 0.001
_refine_ls_shift/su_mean 0.000
_refine_ls_structure_factor_coef Fsqd
_refine_ls_weighting_details 'calc w=1/[\s^2^(Fo^2^)+(0.0176P)^2^+3.2525P] where P=(Fo^2^+2Fc^2^)/3'
_refine_ls_weighting_scheme calc
_refine_ls_wR_factor_gt 0.0438
_refine_ls_wR_factor_ref 0.0458
_reflns_number_gt 3612
_reflns_number_total 4090
_reflns_threshold_expression >2sigma(I)
_cod_data_source_file C0CE00231C.TXT
_cod_data_source_block shelxl
_cod_original_sg_symbol_H-M 'P 21/n'
_cod_database_code 7205207

loop_
_symmetry_equiv_pos_as_xyz
'x, y, z'
'-x+1/2, y+1/2, -z+1/2'
'-x, -y, -z'
'x-1/2, -y-1/2, z-1/2'

loop_
_atom_site_label
_atom_site_type_symbol
_atom_site_fract_x
_atom_site_fract_y
_atom_site_fract_z
_atom_site_U_iso_or_equiv
_atom_site_adp_type
_atom_site_occupancy
_atom_site_symmetry_multiplicity
_atom_site_calc_flag
_atom_site_refinement_flags
_atom_site_disorder_assembly
_atom_site_disorder_group
U1 U 0.623256(10) 0.42442(2) 0.066482(7) 0.00833(4) Uani 1 1 d . . .
U2 U 1.5000 0.5000 0.5000 0.00885(5) Uani 1 2 d S . .
O3 O 0.6445(2) 0.0336(4) 0.07280(15) 0.0124(6) Uani 1 1 d . . .
O4 O 0.4870(2) 0.2966(4) -0.01749(16) 0.0136(6) Uani 1 1 d D . .
O1 O 0.5491(2) 0.3904(4) 0.13988(15) 0.0131(6) Uani 1 1 d . . .
O5 O 0.7072(2) 0.7288(4) 0.12947(15) 0.0139(6) Uani 1 1 d . . .
O2 O 0.7091(2) 0.4574(5) -0.00071(15) 0.0147(6) Uani 1 1 d . . .
N2 N 0.8682(2) 0.3741(5) 0.19374(17) 0.0100(6) Uani 1 1 d . . .
N3 N 0.9304(2) 0.2049(5) 0.22189(16) 0.0088(6) Uani 1 1 d . . .
C2 C 0.7939(3) 0.0621(6) 0.1602(2) 0.0092(7) Uani 1 1 d . . .
C3 C 0.8870(3) 0.0098(6) 0.2027(2) 0.0098(7) Uani 1 1 d . . .
H3 H 0.9139 -0.1280 0.2153 0.012 Uiso 1 1 calc R . .
C1 C 0.7106(3) -0.0715(6) 0.1182(2) 0.0089(7) Uani 1 1 d . . .
C5 C 1.1134(3) 0.1119(6) 0.2658(2) 0.0120(8) Uani 1 1 d . . .
H5 H 1.1072 -0.0116 0.2361 0.014 Uiso 1 1 calc R . .
C4 C 1.0289(3) 0.2537(6) 0.2659(2) 0.0097(7) Uani 1 1 d . . .
O9 O 1.5344(2) 0.6864(5) 0.43330(15) 0.0144(6) Uani 1 1 d . . .
O6 O 1.3971(2) 0.2881(5) 0.40031(15) 0.0151(6) Uani 1 1 d . . .
O7 O 1.3149(2) 0.5448(5) 0.45221(16) 0.0157(6) Uani 1 1 d . . .
O8 O 1.5904(2) 0.1838(5) 0.45165(16) 0.0151(6) Uani 1 1 d D . .
C9 C 1.0368(3) 0.4410(6) 0.3085(2) 0.0110(7) Uani 1 1 d . . .
H9 H 0.9800 0.5350 0.3071 0.013 Uiso 1 1 calc R . .
C10 C 1.3136(3) 0.3944(6) 0.4045(2) 0.0127(8) Uani 1 1 d . . .
C7 C 1.2152(3) 0.3449(7) 0.3543(2) 0.0114(7) Uani 1 1 d . . .
C8 C 1.1305(3) 0.4863(6) 0.3532(2) 0.0119(7) Uani 1 1 d . . .
H8 H 1.1368 0.6108 0.3824 0.014 Uiso 1 1 calc R . .
C6 C 1.2065(3) 0.1590(7) 0.3106(2) 0.0131(7) Uani 1 1 d . . .
H6 H 1.2635 0.0657 0.3116 0.016 Uiso 1 1 calc R . .
N1 N 0.7851(2) 0.2822(5) 0.15543(17) 0.0100(6) Uani 1 1 d . . .
H8C H 1.643(3) 0.135(9) 0.474(3) 0.039(17) Uiso 1 1 d D . .
H8D H 1.555(4) 0.082(7) 0.438(4) 0.06(2) Uiso 1 1 d D . .
H4C H 0.457(4) 0.182(5) -0.025(3) 0.025(14) Uiso 1 1 d D . .

loop_
_atom_site_aniso_label
_atom_site_aniso_U_11
_atom_site_aniso_U_22
_atom_site_aniso_U_33
_atom_site_aniso_U_23
_atom_site_aniso_U_13
_atom_site_aniso_U_12
U1 0.00814(7) 0.00566(7) 0.01000(7) 0.00032(5) -0.00265(5) -0.00067(5)
U2 0.00619(9) 0.01142(10) 0.00836(9) -0.00219(7) -0.00085(7) -0.00047(7)
O3 0.0122(13) 0.0028(13) 0.0191(15) -0.0004(10) -0.0075(11) -0.0024(10)
O4 0.0146(14) 0.0045(13) 0.0191(14) -0.0008(11) -0.0062(11) -0.0017(11)
O1 0.0143(13) 0.0118(15) 0.0131(13) 0.0004(10) 0.0014(11) -0.0010(11)
O5 0.0146(14) 0.0057(13) 0.0191(14) 0.0009(11) -0.0053(11) -0.0015(10)
O2 0.0139(14) 0.0154(15) 0.0141(14) 0.0004(11) -0.0002(11) -0.0020(11)
N2 0.0104(15) 0.0069(16) 0.0114(15) 0.0000(12) -0.0030(12) 0.0019(12)
N3 0.0075(14) 0.0074(15) 0.0103(15) -0.0007(12) -0.0026(12) 0.0013(11)
C2 0.0094(17) 0.0081(17) 0.0090(17) 0.0000(14) -0.0022(14) -0.0012(14)
C3 0.0128(18) 0.0045(17) 0.0120(18) -0.0009(14) 0.0015(14) -0.0004(14)
C1 0.0093(17) 0.0079(17) 0.0087(17) -0.0026(13) -0.0014(13) 0.0018(14)
C5 0.0141(18) 0.009(2) 0.0129(18) -0.0040(14) 0.0008(15) 0.0020(14)
C4 0.0052(16) 0.0118(19) 0.0110(17) 0.0012(14) -0.0023(13) -0.0045(14)
O9 0.0149(14) 0.0138(15) 0.0144(14) -0.0015(11) 0.0020(11) -0.0022(11)
O6 0.0083(13) 0.0194(16) 0.0157(14) -0.0047(11) -0.0044(11) 0.0011(11)
O7 0.0092(13) 0.0203(16) 0.0159(14) -0.0059(11) -0.0043(11) -0.0005(11)
O8 0.0100(14) 0.0165(17) 0.0174(15) -0.0061(12) -0.0025(12) 0.0022(12)
C9 0.0089(17) 0.0111(19) 0.0121(18) -0.0035(14) -0.0017(14) 0.0014(14)
C10 0.0098(17) 0.015(2) 0.0132(18) -0.0001(15) 0.0011(14) -0.0018(14)
C7 0.0078(16) 0.0162(19) 0.0098(17) -0.0001(15) -0.0001(13) -0.0033(15)
C8 0.0136(18) 0.0072(18) 0.0135(18) -0.0017(14) -0.0023(15) -0.0010(14)
C6 0.0090(17) 0.0127(19) 0.0165(19) -0.0024(16) -0.0021(14) 0.0016(15)
N1 0.0093(15) 0.0068(15) 0.0126(15) -0.0018(12) -0.0023(12) -0.0008(12)

loop_
_atom_type_symbol
_atom_type_description
_atom_type_scat_dispersion_real
_atom_type_scat_dispersion_imag
_atom_type_scat_source
C C 0.0033 0.0016 'International Tables Vol C Tables 4.2.6.8 and 6.1.1.4'
N N 0.0061 0.0033 'International Tables Vol C Tables 4.2.6.8 and 6.1.1.4'
O O 0.0106 0.0060 'International Tables Vol C Tables 4.2.6.8 and 6.1.1.4'
U U -9.6767 9.6646 'International Tables Vol C Tables 4.2.6.8 and 6.1.1.4'
H H 0.0000 0.0000 'International Tables Vol C Tables 4.2.6.8 and 6.1.1.4'

loop_
_geom_angle_atom_site_label_1
_geom_angle_atom_site_label_2
_geom_angle_atom_site_label_3
_geom_angle
_geom_angle_site_symmetry_1
_geom_angle_site_symmetry_3
_geom_angle_publ_flag
O1 U1 O2 174.37(12) . . ?
O1 U1 O4 91.36(11) . . ?
O2 U1 O4 93.84(12) . . ?
O1 U1 O4 90.70(11) . 3_665 ?
O2 U1 O4 93.23(12) . 3_665 ?
O4 U1 O4 68.13(11) . 3_665 ?
O1 U1 O5 88.94(11) . . ?
O2 U1 O5 87.81(11) . . ?
O4 U1 O5 147.63(10) . . ?
O4 U1 O5 79.50(10) 3_665 . ?
O1 U1 O3 85.23(11) . . ?
O2 U1 O3 93.92(11) . . ?
O4 U1 O3 76.31(9) . . ?
O4 U1 O3 144.09(9) 3_665 . ?
O5 U1 O3 135.90(9) . . ?
O1 U1 N1 87.57(11) . . ?
O2 U1 N1 87.06(11) . . ?
O4 U1 N1 140.30(10) . . ?
O4 U1 N1 151.54(10) 3_665 . ?
O5 U1 N1 72.06(10) . . ?
O3 U1 N1 64.05(9) . . ?
O1 U1 U1 91.24(9) . 3_665 ?
O2 U1 U1 94.27(9) . 3_665 ?
O4 U1 U1 34.25(7) . 3_665 ?
O4 U1 U1 33.87(7) 3_665 3_665 ?
O5 U1 U1 113.37(7) . 3_665 ?
O3 U1 U1 110.43(6) . 3_665 ?
N1 U1 U1 174.43(7) . 3_665 ?
O9 U2 O9 180.0 3_866 . ?
O9 U2 O7 90.61(11) 3_866 3_866 ?
O9 U2 O7 89.39(11) . 3_866 ?
O9 U2 O7 89.39(11) 3_866 . ?
O9 U2 O7 90.61(11) . . ?
O7 U2 O7 180.00(13) 3_866 . ?
O9 U2 O6 89.45(11) 3_866 3_866 ?
O9 U2 O6 90.55(11) . 3_866 ?
O7 U2 O6 53.15(9) 3_866 3_866 ?
O7 U2 O6 126.85(9) . 3_866 ?
O9 U2 O6 90.55(11) 3_866 . ?
O9 U2 O6 89.45(11) . . ?
O7 U2 O6 126.85(9) 3_866 . ?
O7 U2 O6 53.15(9) . . ?
O6 U2 O6 179.999(1) 3_866 . ?
O9 U2 O8 85.49(11) 3_866 . ?
O9 U2 O8 94.51(11) . . ?
O7 U2 O8 63.59(9) 3_866 . ?
O7 U2 O8 116.41(9) . . ?
O6 U2 O8 116.44(9) 3_866 . ?
O6 U2 O8 63.56(9) . . ?
O9 U2 O8 94.51(11) 3_866 3_866 ?
O9 U2 O8 85.49(11) . 3_866 ?
O7 U2 O8 116.42(9) 3_866 3_866 ?
O7 U2 O8 63.58(9) . 3_866 ?
O6 U2 O8 63.56(9) 3_866 3_866 ?
O6 U2 O8 116.44(9) . 3_866 ?
O8 U2 O8 179.999(1) . 3_866 ?
O9 U2 C10 89.82(12) 3_866 3_866 ?
O9 U2 C10 90.17(12) . 3_866 ?
O7 U2 C10 26.53(10) 3_866 3_866 ?
O7 U2 C10 153.47(10) . 3_866 ?
O6 U2 C10 26.62(10) 3_866 3_866 ?
O6 U2 C10 153.37(10) . 3_866 ?
O8 U2 C10 89.94(11) . 3_866 ?
O8 U2 C10 90.06(11) 3_866 3_866 ?
O9 U2 C10 90.18(12) 3_866 . ?
O9 U2 C10 89.82(12) . . ?
O7 U2 C10 153.47(10) 3_866 . ?
O7 U2 C10 26.53(10) . . ?
O6 U2 C10 153.38(10) 3_866 . ?
O6 U2 C10 26.62(10) . . ?
O8 U2 C10 90.05(11) . . ?
O8 U2 C10 89.94(11) 3_866 . ?
C10 U2 C10 180.0 3_866 . ?
C1 O3 U1 126.4(2) . . ?
U1 O4 U1 111.87(11) . 3_665 ?
U1 O4 H4C 136(4) . . ?
U1 O4 H4C 109(4) 3_665 . ?
C1 O5 U1 135.9(3) 1_565 . ?
N1 N2 N3 105.2(3) . . ?
C3 N3 N2 112.2(3) . . ?
C3 N3 C4 129.3(3) . . ?
N2 N3 C4 118.5(3) . . ?
N1 C2 C3 109.1(3) . . ?
N1 C2 C1 118.1(3) . . ?
C3 C2 C1 132.7(4) . . ?
N3 C3 C2 103.7(3) . . ?
N3 C3 H3 128.2 . . ?
C2 C3 H3 128.2 . . ?
O5 C1 O3 124.8(4) 1_545 . ?
O5 C1 C2 120.0(3) 1_545 . ?
O3 C1 C2 115.2(3) . . ?
C6 C5 C4 118.6(3) . . ?
C6 C5 H5 120.7 . . ?
C4 C5 H5 120.7 . . ?
C9 C4 C5 121.8(3) . . ?
C9 C4 N3 118.5(3) . . ?
C5 C4 N3 119.8(3) . . ?
C10 O6 U2 93.0(2) . . ?
C10 O7 U2 94.5(2) . . ?
U2 O8 H8C 121(4) . . ?
U2 O8 H8D 116(5) . . ?
H8C O8 H8D 106(6) . . ?
C4 C9 C8 119.1(4) . . ?
C4 C9 H9 120.5 . . ?
C8 C9 H9 120.5 . . ?
O7 C10 O6 119.3(4) . . ?
O7 C10 C7 119.9(3) . . ?
O6 C10 C7 120.8(3) . . ?
O7 C10 U2 59.0(2) . . ?
O6 C10 U2 60.4(2) . . ?
C7 C10 U2 178.6(3) . . ?
C6 C7 C8 120.4(3) . . ?
C6 C7 C10 121.0(3) . . ?
C8 C7 C10 118.6(4) . . ?
C9 C8 C7 119.8(4) . . ?
C9 C8 H8 120.1 . . ?
C7 C8 H8 120.1 . . ?
C5 C6 C7 120.3(4) . . ?
C5 C6 H6 119.8 . . ?
C7 C6 H6 119.8 . . ?
N2 N1 C2 109.7(3) . . ?
N2 N1 U1 134.8(2) . . ?
C2 N1 U1 115.2(2) . . ?

loop_
_geom_bond_atom_site_label_1
_geom_bond_atom_site_label_2
_geom_bond_distance
_geom_bond_site_symmetry_2
_geom_bond_publ_flag
U1 O1 1.775(3) . ?
U1 O2 1.786(3) . ?
U1 O4 2.299(3) . ?
U1 O4 2.322(3) 3_665 ?
U1 O5 2.373(3) . ?
U1 O3 2.415(3) . ?
U1 N1 2.605(3) . ?
U1 U1 3.8275(4) 3_665 ?
U2 O9 1.779(3) 3_866 ?
U2 O9 1.779(3) . ?
U2 O7 2.436(3) 3_866 ?
U2 O7 2.436(3) . ?
U2 O6 2.467(3) 3_866 ?
U2 O6 2.467(3) . ?
U2 O8 2.493(3) . ?
U2 O8 2.493(3) 3_866 ?
U2 C10 2.834(4) 3_866 ?
U2 C10 2.834(4) . ?
O3 C1 1.276(4) . ?
O4 U1 2.322(3) 3_665 ?
O4 H4C 0.803(19) . ?
O5 C1 1.245(5) 1_565 ?
N2 N1 1.319(4) . ?
N2 N3 1.367(4) . ?
N3 C3 1.347(5) . ?
N3 C4 1.434(5) . ?
C2 N1 1.358(5) . ?
C2 C3 1.370(5) . ?
C2 C1 1.477(5) . ?
C3 H3 0.9300 . ?
C1 O5 1.245(5) 1_545 ?
C5 C6 1.383(5) . ?
C5 C4 1.395(5) . ?
C5 H5 0.9300 . ?
C4 C9 1.385(5) . ?
O6 C10 1.272(5) . ?
O7 C10 1.270(5) . ?
O8 H8C 0.80(2) . ?
O8 H8D 0.79(2) . ?
C9 C8 1.386(5) . ?
C9 H9 0.9300 . ?
C10 C7 1.487(5) . ?
C7 C6 1.390(5) . ?
C7 C8 1.394(5) . ?
C8 H8 0.9300 . ?
C6 H6 0.9300 . ?

loop_
_geom_hbond_atom_site_label_D
_geom_hbond_atom_site_label_H
_geom_hbond_atom_site_label_A
_geom_hbond_distance_DH
_geom_hbond_distance_HA
_geom_hbond_distance_DA
_geom_hbond_angle_DHA
_geom_hbond_site_symmetry_A
O8 H8C O2 0.80(2) 2.19(3) 2.958(4) 162(5) 2_745
O8 H8D O9 0.79(2) 2.45(4) 3.143(4) 149(6) 1_545
O4 H4C O3 0.803(19) 1.98(3) 2.740(4) 159(5) 3_655
